data_1568486
loop_
_publ_author_name
'Li, Longbo'
'Matsuo, Bianca'
'Levitre, Guillaume'
'McClain, Edward J.'
'Voight, Eric A.'
'Crane, Erika A.'
'Molander, Gary A.'

_publ_section_title
;
 Dearomative intermolecular [2 + 2] photocycloaddition for construction of
 C(sp<sup>3</sup>)-rich heterospirocycles on-DNA.
;
_journal_issue 10
_journal_name_full 'Chemical science'
_journal_page_first 2713
_journal_page_last 2720
_journal_paper_doi 10.1039/d3sc00144j
_journal_volume 14
_journal_year 2023
_chemical_formula_moiety 'C24 H31 N O6'
_chemical_formula_sum 'C24 H31 N O6'
_chemical_formula_weight 429.50
_space_group_crystal_system monoclinic
_space_group_IT_number 9
_space_group_name_Hall 'C -2yc'
_space_group_name_H-M_alt 'C 1 c 1'
_atom_sites_solution_hydrogens geom
_atom_sites_solution_primary dual
_audit_creation_date 2022-07-27
_audit_creation_method
;
Olex2 1.5
(compiled 2021.08.20 svn.r13c46975 for OlexSys, GUI svn.r6396)
;
_audit_update_record
;
2022-10-26 deposited with the CCDC.	2023-02-21 downloaded from the CCDC.
;
_cell_angle_alpha 90
_cell_angle_beta 137.586(13)
_cell_angle_gamma 90
_cell_formula_units_Z 4
_cell_length_a 22.0386(15)
_cell_length_b 13.2446(3)
_cell_length_c 11.5475(8)
_cell_measurement_reflns_used 11718
_cell_measurement_temperature 100
_cell_measurement_theta_max 74.3750
_cell_measurement_theta_min 4.4450
_cell_volume 2273.4(6)
_computing_cell_refinement 'CrysAlisPro 1.171.41.122a (Rigaku OD, 2021)'
_computing_data_collection 'CrysAlisPro 1.171.41.122a (Rigaku OD, 2021)'
_computing_data_reduction 'CrysAlisPro 1.171.41.122a (Rigaku OD, 2021)'
_computing_molecular_graphics 'ORTEP-3 (Farrugia, 2012)'
_computing_publication_material 'Olex2 1.5 (Dolomanov et al., 2009)'
_computing_structure_refinement 'SHELXL (Sheldrick, 2015)'
_computing_structure_solution 'SHELXT (Sheldrick, 2018)'
_diffrn_ambient_environment N~2~
_diffrn_ambient_temperature 100
_diffrn_detector 'HPC area detector'
_diffrn_detector_area_resol_mean 10.0000
_diffrn_detector_type HyPix-6000HE
_diffrn_measured_fraction_theta_full 1.000
_diffrn_measured_fraction_theta_max 0.996
_diffrn_measurement_details
;
List of Runs (angles in degrees, time in seconds):

  # Type    Start    End  Width  t~exp~   \w     \q     \k     \f   Frames
#--------------------------------------------------------------------------
  1  \w   -120.00 -35.00   0.50    2.00    --  -47.04 -37.00  41.00  170
  2  \w    -26.00  39.00   0.50    2.00    --   47.04 -37.00  41.00  130
  3  \w     35.00 120.00   0.50    2.00    --   47.04  37.00-162.00  170
  4  \w    -45.00 -17.00   0.50    2.00    --  -90.00  37.00-162.00   56
  5  \w   -163.00 -77.00   0.50    2.00    --  -90.00 -37.00  41.00  172
  6  \w    101.00 178.00   0.50    2.00    --  113.25  37.00-162.00  154
  7  \w    -30.00  28.00   0.50    2.00    --  -47.04  19.00  30.00  116
  8  \w    -30.00  28.00   0.50    2.00    --  -47.04  19.00 -30.00  116
  9  \w    -45.00  26.00   0.50    2.00    --  -47.04  37.00-162.00  142
 10  \w     35.00 120.00   0.50    2.00    --   47.04  37.00 -90.00  170
 11  \w    -26.00  39.00   0.50    2.00    --   47.04 -37.00 -60.00  130
 12  \w    -25.00  70.00   0.50    2.00    --   47.04 -77.00-180.00  190
 13  \w    -54.00 -18.00   0.50    2.00    --  -90.00  45.00 -60.00   72
 14  \w   -109.00 -17.00   0.50    2.00    --  -90.00  77.00  60.00  184
 15  \w    -74.00 -17.00   0.50    2.00    --  -90.00  61.00   0.00  114
 16  \w   -109.00 -17.00   0.50    2.00    --  -90.00  77.00 -60.00  184
 17  \w   -109.00 -17.00   0.50    2.00    --  -90.00  77.00-180.00  184
 18  \w     48.00 102.00   0.50    2.00    --  113.25 -77.00  60.00  108
 19  \w    102.00 133.00   0.50    2.00    --  113.25  15.00-180.00   62
 20  \w    141.00 174.00   0.50    2.00    --  113.25  45.00 -90.00   66
 21  \w     42.00  68.00   0.50    2.00    --  113.25 -61.00-180.00   52
 22  \w    103.00 178.00   0.50    2.00    --  113.25  45.00   0.00  150
 23  \w    137.00 163.00   0.50    2.00    --  113.25  77.00 120.00   52
 24  \w    109.00 138.00   0.50    2.00    --  113.25  45.00 -90.00   58
 25  \w     74.00 102.00   0.50    2.00    --  113.25 -77.00 -60.00   56
 26  \w    144.00 170.00   0.50    2.00    --  113.25  45.00  60.00   52
 27  \w     91.00 135.00   0.50    2.00    --  113.25  77.00 120.00   88
 28  \w    101.00 133.00   0.50    2.00    --  113.25  45.00  60.00   64
 29  \w     54.00 102.00   0.50    2.00    --  113.25 -80.00 127.41   96
 30  \w     71.00  97.00   0.50    2.00    --  113.25 -77.00  30.00   52
 31  \w     67.00 119.00   0.50    2.00    --  113.25 -80.00  -5.36  104
 32  \w     42.00  67.00   0.50    2.00    --  113.25 -61.00  90.00   50
 33  \w     50.00 102.00   0.50    2.00    --  113.25 -77.00 150.00  104
 34  \w    141.00 172.00   0.50    2.00    --  113.25  15.00-180.00   62
 35  \w     48.00  86.00   0.50    2.00    --  113.25 -77.00-120.00   76
 36  \w    153.00 178.00   0.50    2.00    --  113.25  61.00  90.00   50
 37  \w     54.00 100.00   0.50    2.00    --  113.25 -77.00-180.00   92
 38  \w     99.00 139.00   0.50    2.00    --  113.25  61.00  90.00   80
 39  \w     44.00  97.00   0.50    2.00    --  113.25 -77.00 -90.00  106
 40  \w     67.00 129.00   0.50    2.00    --  113.25 -80.00-129.80  124
 41  \w     43.00  68.00   0.50    2.00    --  113.25 -61.00   0.00   50
 42  \w     45.00  72.00   0.50    2.00    --  113.25 -66.00 -33.61   54
 43  \w    106.00 154.00   0.50    2.00    --  113.25  45.00 -60.00   96
 44  \w     79.00 118.00   0.50    2.00    --  113.25 -80.00  72.07   78
 45  \w     94.00 177.00   0.50    2.00    --  113.25  77.00-150.00  166
 46  \w     48.00 101.00   0.50    2.00    --  113.25 -77.00   0.00  106
 47  \w     42.00  67.00   0.50    2.00    --  113.25 -61.00-150.00   50
;
_diffrn_measurement_device '\k-geometry diffractometer'
_diffrn_measurement_device_type 'Rigaku XtaLAB Synergy-S'
_diffrn_measurement_method '\w scans'
_diffrn_orient_matrix_type 'CrysAlisPro convention (1999,Acta A55,543-557)'
_diffrn_orient_matrix_UB_11 -0.0880665000
_diffrn_orient_matrix_UB_12 0.0592076000
_diffrn_orient_matrix_UB_13 -0.1427395000
_diffrn_orient_matrix_UB_21 -0.0343072000
_diffrn_orient_matrix_UB_22 -0.0839281000
_diffrn_orient_matrix_UB_23 -0.1296242000
_diffrn_orient_matrix_UB_31 -0.0425407000
_diffrn_orient_matrix_UB_32 -0.0546234000
_diffrn_orient_matrix_UB_33 0.0441615000
_diffrn_radiation_monochromator mirror
_diffrn_radiation_probe x-ray
_diffrn_radiation_type 'Cu K\a'
_diffrn_radiation_wavelength 1.54184
_diffrn_reflns_av_R_equivalents 0.0430
_diffrn_reflns_av_unetI/netI 0.0305
_diffrn_reflns_Laue_measured_fraction_full 1.000
_diffrn_reflns_Laue_measured_fraction_max 0.996
_diffrn_reflns_limit_h_max 25
_diffrn_reflns_limit_h_min -27
_diffrn_reflns_limit_k_max 16
_diffrn_reflns_limit_k_min -16
_diffrn_reflns_limit_l_max 14
_diffrn_reflns_limit_l_min -13
_diffrn_reflns_number 17402
_diffrn_reflns_point_group_measured_fraction_full 0.873
_diffrn_reflns_point_group_measured_fraction_max 0.855
_diffrn_reflns_theta_full 67.684
_diffrn_reflns_theta_max 74.670
_diffrn_reflns_theta_min 4.471
_diffrn_source 'micro-focus sealed X-ray tube'
_diffrn_source_type 'PhotonJet (Cu) X-ray Source'
_exptl_absorpt_coefficient_mu 0.735
_exptl_absorpt_correction_T_max 1.00000
_exptl_absorpt_correction_T_min 0.43100
_exptl_absorpt_correction_type multi-scan
_exptl_absorpt_process_details 'SCALE3 ABSPACK'
_exptl_crystal_colour colorless
_exptl_crystal_density_diffrn 1.255
_exptl_crystal_description needle
_exptl_crystal_F_000 920
_exptl_crystal_size_max 0.15
_exptl_crystal_size_mid 0.07
_exptl_crystal_size_min 0.04
_refine_diff_density_max 0.235
_refine_diff_density_min -0.212
_refine_diff_density_rms 0.043
_refine_ls_abs_structure_details
;
 Flack x determined using 1453 quotients [(I+)-(I-)]/[(I+)+(I-)]
 (Parsons, Flack and Wagner, Acta Cryst. B69 (2013) 249-259).
;
_refine_ls_abs_structure_Flack 0.14(12)
_refine_ls_extinction_method none
_refine_ls_goodness_of_fit_ref 1.079
_refine_ls_hydrogen_treatment constr
_refine_ls_matrix_type full
_refine_ls_number_parameters 285
_refine_ls_number_reflns 3997
_refine_ls_number_restraints 2
_refine_ls_restrained_S_all 1.079
_refine_ls_R_factor_all 0.0415
_refine_ls_R_factor_gt 0.0392
_refine_ls_shift/su_max 0.000
_refine_ls_shift/su_mean 0.000
_refine_ls_structure_factor_coef Fsqd
_refine_ls_weighting_details 'w=1/[\s^2^(Fo^2^)+(0.0719P)^2^+0.2868P] where P=(Fo^2^+2Fc^2^)/3'
_refine_ls_weighting_scheme calc
_refine_ls_wR_factor_gt 0.1042
_refine_ls_wR_factor_ref 0.1069
_reflns_Friedel_coverage 0.713
_reflns_Friedel_fraction_full 0.745
_reflns_Friedel_fraction_max 0.713
_reflns_number_gt 3771
_reflns_number_total 3997
_reflns_threshold_expression 'I > 2\s(I)'
_cod_data_source_file d3sc00144j2.cif
_cod_data_source_block 9259
_cod_depositor_comments 'Adding full bibliography for 1568486.cif.'
_cod_original_cell_volume 2273.4(4)
_cod_database_code 1568486
_shelx_shelxl_version_number 2018/3
_olex2_submission_special_instructions 'No special instructions were received'
_oxdiff_exptl_absorpt_empirical_details
;
Empirical correction (ABSPACK) includes:
- Absorption correction using spherical harmonics
- Frame scaling
;
_oxdiff_exptl_absorpt_empirical_full_max 1.997
_oxdiff_exptl_absorpt_empirical_full_min 0.679

loop_
_space_group_symop_operation_xyz
'x, y, z'
'x, -y, z+1/2'
'x+1/2, y+1/2, z'
'x+1/2, -y+1/2, z+1/2'

loop_
_atom_site_label
_atom_site_type_symbol
_atom_site_fract_x
_atom_site_fract_y
_atom_site_fract_z
_atom_site_U_iso_or_equiv
_atom_site_adp_type
_atom_site_occupancy
_atom_site_site_symmetry_order
_atom_site_calc_flag
_atom_site_refinement_flags_posn
_atom_site_refinement_flags_adp
_atom_site_refinement_flags_occupancy
_atom_site_disorder_assembly
_atom_site_disorder_group
O1 O 0.74839(12) 0.42427(13) 0.9950(2) 0.0272(4) Uani 1 1 d . . . . .
O2 O 0.79937(12) 0.58188(13) 1.1141(2) 0.0315(4) Uani 1 1 d . . . . .
O3 O 0.63281(13) 0.36617(13) 1.0321(2) 0.0302(4) Uani 1 1 d . . . . .
O4 O 0.54522(13) 0.28890(14) 0.7774(2) 0.0361(5) Uani 1 1 d . . . . .
O5 O 0.19442(14) 0.57522(16) -0.0130(2) 0.0390(5) Uani 1 1 d . . . . .
O6 O 0.29552(14) 0.47419(18) 0.0449(3) 0.0416(5) Uani 1 1 d . . . . .
N1 N 0.65203(14) 0.53470(15) 0.9296(3) 0.0255(4) Uani 1 1 d . . . . .
C1 C 0.61452(17) 0.62887(18) 0.9105(3) 0.0270(5) Uani 1 1 d . . . . .
C2 C 0.6592(2) 0.7168(2) 1.0054(3) 0.0324(6) Uani 1 1 d . . . . .
H2 H 0.722954 0.721043 1.093915 0.039 Uiso 1 1 calc R U . . .
C3 C 0.6059(2) 0.7989(2) 0.9647(4) 0.0390(7) Uani 1 1 d . . . . .
H3 H 0.634436 0.860285 1.026387 0.047 Uiso 1 1 calc R U . . .
C4 C 0.5129(2) 0.7931(2) 0.8371(4) 0.0399(7) Uani 1 1 d . . . . .
H4 H 0.478640 0.849524 0.813816 0.048 Uiso 1 1 calc R U . . .
C5 C 0.4696(2) 0.7042(2) 0.7425(3) 0.0335(6) Uani 1 1 d . . . . .
H5 H 0.405875 0.699689 0.654634 0.040 Uiso 1 1 calc R U . . .
C6 C 0.52063(18) 0.62279(19) 0.7784(3) 0.0277(5) Uani 1 1 d . . . . .
C7 C 0.49004(16) 0.51913(19) 0.6986(3) 0.0265(5) Uani 1 1 d . . . . .
H7 H 0.451459 0.484121 0.702684 0.032 Uiso 1 1 calc R U . . .
C8 C 0.58044(16) 0.46311(18) 0.7993(3) 0.0248(5) Uani 1 1 d . . . . .
C9 C 0.55425(18) 0.4588(2) 0.6332(3) 0.0278(5) Uani 1 1 d . . . . .
H9a H 0.590725 0.503993 0.634913 0.033 Uiso 1 1 calc R U . . .
H9b H 0.552877 0.389508 0.599258 0.033 Uiso 1 1 calc R U . . .
C10 C 0.46024(17) 0.50134(19) 0.5292(3) 0.0265(5) Uani 1 1 d . . . . .
C11 C 0.37596(18) 0.43548(19) 0.3909(3) 0.0302(5) Uani 1 1 d . . . . .
H11a H 0.352766 0.403720 0.429857 0.036 Uiso 1 1 calc R U . . .
H11b H 0.383322 0.384721 0.339056 0.036 Uiso 1 1 calc R U . . .
C12 C 0.32222(17) 0.53003(19) 0.2772(3) 0.0288(5) Uani 1 1 d . . . . .
H12 H 0.284308 0.557190 0.288175 0.035 Uiso 1 1 calc R U . . .
C13 C 0.41340(17) 0.58754(18) 0.3953(3) 0.0261(5) Uani 1 1 d . . . . .
H13a H 0.435031 0.594896 0.345183 0.031 Uiso 1 1 calc R U . . .
H13b H 0.414095 0.653275 0.437135 0.031 Uiso 1 1 calc R U . . .
C14 C 0.74024(17) 0.51974(18) 1.0230(3) 0.0252(5) Uani 1 1 d . . . . .
C15 C 0.83400(17) 0.3888(2) 1.0658(3) 0.0312(6) Uani 1 1 d . . . . .
C16 C 0.8131(2) 0.2790(2) 1.0107(4) 0.0415(7) Uani 1 1 d . . . . .
H16a H 0.793054 0.245500 1.053556 0.062 Uiso 1 1 calc R U . . .
H16b H 0.867323 0.245507 1.057873 0.062 Uiso 1 1 calc R U . . .
H16c H 0.765448 0.275121 0.885085 0.062 Uiso 1 1 calc R U . . .
C17 C 0.9093(2) 0.3962(2) 1.2599(4) 0.0438(8) Uani 1 1 d . . . . .
H17a H 0.921891 0.467448 1.294010 0.066 Uiso 1 1 calc R U . . .
H17b H 0.963465 0.363910 1.305265 0.066 Uiso 1 1 calc R U . . .
H17c H 0.891134 0.362172 1.305978 0.066 Uiso 1 1 calc R U . . .
C18 C 0.8529(2) 0.4475(3) 0.9829(5) 0.0493(8) Uani 1 1 d . . . . .
H18a H 0.902741 0.415646 1.011141 0.074 Uiso 1 1 calc R U . . .
H18b H 0.869281 0.517021 1.025895 0.074 Uiso 1 1 calc R U . . .
H18c H 0.799113 0.447829 0.858107 0.074 Uiso 1 1 calc R U . . .
C19 C 0.58626(16) 0.36248(19) 0.8691(3) 0.0260(5) Uani 1 1 d . . . . .
C20 C 0.6387(2) 0.2736(2) 1.1086(4) 0.0356(6) Uani 1 1 d . . . . .
H20a H 0.626872 0.214211 1.042054 0.043 Uiso 1 1 calc R U . . .
H20b H 0.593492 0.274543 1.107759 0.043 Uiso 1 1 calc R U . . .
C21 C 0.7309(2) 0.2672(2) 1.2882(4) 0.0376(6) Uani 1 1 d . . . . .
H21a H 0.775189 0.265735 1.287668 0.056 Uiso 1 1 calc R U . . .
H21b H 0.736359 0.205578 1.342260 0.056 Uiso 1 1 calc R U . . .
H21c H 0.742018 0.326215 1.353050 0.056 Uiso 1 1 calc R U . . .
C22 C 0.27021(18) 0.5213(2) 0.0933(3) 0.0304(6) Uani 1 1 d . . . . .
C23 C 0.1449(2) 0.5795(2) -0.1929(4) 0.0456(8) Uani 1 1 d . . . . .
H23a H 0.188171 0.587242 -0.196531 0.055 Uiso 1 1 calc R U . . .
H23b H 0.104890 0.639244 -0.249215 0.055 Uiso 1 1 calc R U . . .
C24 C 0.0901(2) 0.4868(3) -0.2890(4) 0.0513(8) Uani 1 1 d . . . . .
H24a H 0.055126 0.493973 -0.409771 0.077 Uiso 1 1 calc R U . . .
H24b H 0.049119 0.477233 -0.281204 0.077 Uiso 1 1 calc R U . . .
H24c H 0.130006 0.428162 -0.239319 0.077 Uiso 1 1 calc R U . . .

loop_
_atom_site_aniso_label
_atom_site_aniso_U_11
_atom_site_aniso_U_22
_atom_site_aniso_U_33
_atom_site_aniso_U_23
_atom_site_aniso_U_13
_atom_site_aniso_U_12
O1 0.0254(9) 0.0214(8) 0.0328(9) -0.0008(7) 0.0209(8) 0.0007(7)
O2 0.0277(9) 0.0269(9) 0.0339(10) -0.0034(8) 0.0209(8) -0.0029(7)
O3 0.0338(9) 0.0257(8) 0.0284(9) 0.0029(7) 0.0221(8) -0.0016(7)
O4 0.0376(10) 0.0283(9) 0.0319(9) -0.0026(7) 0.0225(9) -0.0058(8)
O5 0.0364(11) 0.0385(11) 0.0280(10) 0.0019(8) 0.0194(9) 0.0100(8)
O6 0.0305(10) 0.0588(13) 0.0320(10) -0.0057(9) 0.0220(9) 0.0017(9)
N1 0.0240(10) 0.0222(9) 0.0267(10) 0.0023(8) 0.0177(9) 0.0038(8)
C1 0.0324(13) 0.0249(12) 0.0275(12) 0.0039(9) 0.0233(11) 0.0043(10)
C2 0.0359(14) 0.0267(12) 0.0314(13) 0.0008(10) 0.0238(12) 0.0029(10)
C3 0.0495(17) 0.0296(13) 0.0368(14) 0.0014(11) 0.0315(14) 0.0077(12)
C4 0.0475(17) 0.0353(15) 0.0369(15) 0.0069(11) 0.0312(14) 0.0160(12)
C5 0.0353(14) 0.0366(14) 0.0295(13) 0.0072(11) 0.0242(12) 0.0115(12)
C6 0.0311(13) 0.0295(12) 0.0246(11) 0.0064(10) 0.0212(11) 0.0073(10)
C7 0.0233(12) 0.0300(12) 0.0263(12) 0.0043(10) 0.0183(11) 0.0038(10)
C8 0.0254(12) 0.0219(11) 0.0274(12) 0.0029(9) 0.0195(10) 0.0019(9)
C9 0.0275(12) 0.0298(12) 0.0270(12) 0.0025(9) 0.0204(11) 0.0033(10)
C10 0.0261(12) 0.0270(11) 0.0258(12) 0.0033(9) 0.0190(11) 0.0023(9)
C11 0.0295(12) 0.0269(11) 0.0308(12) 0.0026(10) 0.0212(11) 0.0004(10)
C12 0.0268(12) 0.0287(13) 0.0278(12) 0.0000(10) 0.0192(11) 0.0002(10)
C13 0.0249(11) 0.0255(11) 0.0231(11) 0.0031(9) 0.0162(10) 0.0019(9)
C14 0.0272(12) 0.0227(11) 0.0257(12) 0.0030(9) 0.0195(10) 0.0025(9)
C15 0.0228(12) 0.0313(13) 0.0322(13) -0.0036(10) 0.0181(11) 0.0010(10)
C16 0.0326(14) 0.0343(14) 0.0451(16) -0.0093(12) 0.0249(13) 0.0023(11)
C17 0.0318(14) 0.0338(14) 0.0353(15) -0.0032(12) 0.0154(13) 0.0064(12)
C18 0.0490(18) 0.0567(19) 0.063(2) -0.0091(17) 0.0477(18) -0.0073(15)
C19 0.0207(11) 0.0264(12) 0.0262(11) 0.0012(9) 0.0158(10) 0.0011(9)
C20 0.0349(14) 0.0312(13) 0.0367(14) 0.0098(11) 0.0252(12) -0.0002(11)
C21 0.0387(15) 0.0279(12) 0.0336(13) 0.0036(11) 0.0227(13) 0.0013(11)
C22 0.0254(12) 0.0301(12) 0.0301(13) -0.0009(10) 0.0187(11) -0.0012(10)
C23 0.0490(18) 0.0410(16) 0.0298(14) 0.0046(12) 0.0239(14) 0.0104(13)
C24 0.0369(16) 0.0541(19) 0.0342(16) -0.0026(14) 0.0174(14) -0.0027(14)

loop_
_atom_type_symbol
_atom_type_description
_atom_type_scat_dispersion_real
_atom_type_scat_dispersion_imag
_atom_type_scat_source
C C 0.0181 0.0091 'International Tables Vol C Tables 4.2.6.8 and 6.1.1.4'
H H 0.0000 0.0000 'International Tables Vol C Tables 4.2.6.8 and 6.1.1.4'
N N 0.0311 0.0180 'International Tables Vol C Tables 4.2.6.8 and 6.1.1.4'
O O 0.0492 0.0322 'International Tables Vol C Tables 4.2.6.8 and 6.1.1.4'

loop_
_geom_angle_atom_site_label_1
_geom_angle_atom_site_label_2
_geom_angle_atom_site_label_3
_geom_angle
_geom_angle_site_symmetry_1
_geom_angle_site_symmetry_3
_geom_angle_publ_flag
C14 O1 C15 120.6(2) . . ?
C19 O3 C20 117.3(2) . . ?
C22 O5 C23 116.1(2) . . ?
C1 N1 C8 110.3(2) . . ?
C14 N1 C1 124.9(2) . . ?
C14 N1 C8 122.7(2) . . ?
C2 C1 N1 128.4(2) . . ?
C2 C1 C6 121.6(2) . . ?
C6 C1 N1 110.0(2) . . ?
C1 C2 C3 117.1(3) . . ?
C4 C3 C2 121.9(3) . . ?
C3 C4 C5 119.9(3) . . ?
C6 C5 C4 119.2(3) . . ?
C1 C6 C7 110.7(2) . . ?
C5 C6 C1 120.2(3) . . ?
C5 C6 C7 129.0(3) . . ?
C6 C7 C8 103.2(2) . . ?
C6 C7 C10 119.4(2) . . ?
C10 C7 C8 89.25(19) . . ?
N1 C8 C7 105.73(19) . . ?
N1 C8 C9 115.6(2) . . ?
N1 C8 C19 114.79(19) . . ?
C9 C8 C7 89.48(18) . . ?
C19 C8 C7 112.0(2) . . ?
C19 C8 C9 115.9(2) . . ?
C10 C9 C8 90.49(19) . . ?
C9 C10 C7 89.96(19) . . ?
C9 C10 C11 119.9(2) . . ?
C9 C10 C13 124.6(2) . . ?
C11 C10 C7 117.1(2) . . ?
C11 C10 C13 88.71(18) . . ?
C13 C10 C7 119.7(2) . . ?
C10 C11 C12 90.18(19) . . ?
C11 C12 C13 88.18(19) . . ?
C22 C12 C11 116.4(2) . . ?
C22 C12 C13 114.9(2) . . ?
C10 C13 C12 89.54(18) . . ?
O1 C14 N1 108.0(2) . . ?
O2 C14 O1 126.8(2) . . ?
O2 C14 N1 125.2(2) . . ?
O1 C15 C16 101.9(2) . . ?
O1 C15 C17 110.8(2) . . ?
O1 C15 C18 108.9(2) . . ?
C16 C15 C17 110.2(2) . . ?
C18 C15 C16 111.6(3) . . ?
C18 C15 C17 113.0(3) . . ?
O3 C19 C8 113.4(2) . . ?
O4 C19 O3 124.5(2) . . ?
O4 C19 C8 121.8(2) . . ?
O3 C20 C21 108.1(2) . . ?
O5 C22 C12 113.0(2) . . ?
O6 C22 O5 122.7(2) . . ?
O6 C22 C12 124.2(2) . . ?
O5 C23 C24 111.6(3) . . ?

loop_
_geom_bond_atom_site_label_1
_geom_bond_atom_site_label_2
_geom_bond_distance
_geom_bond_site_symmetry_2
_geom_bond_publ_flag
O1 C14 1.349(3) . ?
O1 C15 1.474(3) . ?
O2 C14 1.208(3) . ?
O3 C19 1.322(3) . ?
O3 C20 1.460(3) . ?
O4 C19 1.215(3) . ?
O5 C22 1.334(3) . ?
O5 C23 1.471(4) . ?
O6 C22 1.214(3) . ?
N1 C1 1.421(3) . ?
N1 C8 1.465(3) . ?
N1 C14 1.373(3) . ?
C1 C2 1.390(4) . ?
C1 C6 1.398(4) . ?
C2 C3 1.402(4) . ?
C3 C4 1.385(5) . ?
C4 C5 1.397(4) . ?
C5 C6 1.382(4) . ?
C6 C7 1.507(4) . ?
C7 C8 1.565(3) . ?
C7 C10 1.554(3) . ?
C8 C9 1.543(4) . ?
C8 C19 1.513(3) . ?
C9 C10 1.542(4) . ?
C10 C11 1.543(4) . ?
C10 C13 1.550(3) . ?
C11 C12 1.549(3) . ?
C12 C13 1.559(4) . ?
C12 C22 1.497(4) . ?
C15 C16 1.515(4) . ?
C15 C17 1.515(4) . ?
C15 C18 1.511(5) . ?
C20 C21 1.488(4) . ?
C23 C24 1.490(5) . ?
